data_4020872
loop_
_publ_author_name
'Xiao-bin Jiang'
'Adriaan J. Minnaard'
'Ben L. Feringa'
'Johannes G. de Vries'

_publ_section_title
;
 Platinum-Catalyzed Selective Hydration of Hindered Nitriles
 and Nitriles with Acid- or Base-Sensitive Groups
;
_journal_name_full 'Journal of Organic Chemistry'
_journal_page_first 2327
_journal_page_last 2331
_journal_paper_doi 10.1021/jo035487j
_journal_volume 69
_journal_year 2004
_chemical_formula_moiety 'C6 H20 Cl O3 P3 Pt, O0.50 H'
_chemical_formula_sum 'C6 H21 Cl O3.5 P3 Pt'
_chemical_formula_weight 472.68
_space_group_IT_number 43
_space_group_name_Hall 'F 2 -2d'
_space_group_name_H-M_alt 'F d d 2'
_symmetry_cell_setting orthorhombic
_symmetry_Int_Tables_number 43
_symmetry_space_group_name_Hall 'F 2 -2d'
_symmetry_space_group_name_H-M 'F d d 2'
_cell_angle_alpha 90
_cell_angle_beta 90
_cell_angle_gamma 90
_cell_formula_units_Z 16
_cell_length_a 30.408(2)
_cell_length_b 32.819(2)
_cell_length_c 6.0421(4)
_cell_measurement_temperature 293
_cell_volume 6029.8(7)
_diffrn_ambient_temperature 293(1)
_exptl_crystal_density_diffrn 2.083
_cod_depositor_comments
;
The following automatic conversions were performed:
'_symmetry_cell_setting' value 'Orthorhombic' changed to 'orthorhombic'
according to '/home/saulius/struct/CIF-dictionaries/cif_core.dic'
dictionary named 'cif_core.dic' version 2.4.1 from 2010-06-29.

Automatic conversion script
Id: cif_fix_enum 1527 2010-12-29 10:47:43Z saulius 
;
_cod_original_formula_sum 'C6 H21 Cl O3.50 P3 Pt'
_cod_database_code 4020872

loop_
_symmetry_equiv_pos_as_xyz
x,y,z
-x,-y,z
1/4-x,1/4+y,1/4+z
3/4+x,3/4-y,1/4+z
x,1/2+y,1/2+z
-x,1/2-y,1/2+z
1/4-x,3/4+y,3/4+z
3/4+x,1/4-y,3/4+z
1/2+x,y,1/2+z
1/2-x,-y,1/2+z
3/4-x,1/4+y,3/4+z
1/4+x,3/4-y,3/4+z
1/2+x,1/2+y,z
1/2-x,1/2-y,z
3/4-x,3/4+y,1/4+z
1/4+x,1/4-y,1/4+z

loop_
_atom_site_aniso_label
_atom_site_aniso_U_11
_atom_site_aniso_U_22
_atom_site_aniso_U_33
_atom_site_aniso_U_23
_atom_site_aniso_U_13
_atom_site_aniso_U_12
Pt1 0.0243(1) 0.0375(1) 0.0309(1) -0.0006(1) 0.0046(1) 0.0006(1)
Cl1 0.0554(7) 0.0388(6) 0.0714(11) -0.0017(6) 0.0061(6) -0.0052(5)
P1 0.0270(5) 0.0426(6) 0.0347(6) -0.0037(4) 0.0078(4) 0.0037(4)
P2 0.0381(6) 0.0383(6) 0.0410(8) -0.0029(5) 0.0088(5) 0.0038(4)
P3 0.0269(5) 0.0573(8) 0.0404(6) 0.0036(5) 0.0077(4) -0.0017(5)
O1 0.0415(15) 0.0511(17) 0.069(2) -0.0105(18) 0.0282(18) -0.0090(12)
O2 0.0530(18) 0.0402(18) 0.084(2) -0.0029(16) 0.0280(17) -0.0047(14)
O3 0.0541(19) 0.069(2) 0.099(3) -0.010(2) 0.049(2) -0.0004(16)
C1 0.039(2) 0.085(4) 0.066(3) 0.012(3) 0.002(2) 0.022(2)
C2 0.056(3) 0.071(3) 0.043(3) -0.013(2) 0.007(2) 0.009(2)
C3 0.077(4) 0.068(4) 0.052(3) -0.024(3) 0.008(2) -0.003(3)
C4 0.056(3) 0.062(3) 0.073(3) 0.011(3) 0.012(2) 0.024(2)
C5 0.055(3) 0.106(5) 0.059(3) 0.033(3) 0.014(2) -0.002(3)
C6 0.037(2) 0.123(5) 0.067(3) 0.007(4) -0.012(3) -0.007(2)
O4 0.161(7) 0.094(5) 0.106(5) 0.0000 0.0000 0.023(4)

loop_
_atom_site_label
_atom_site_type_symbol
_atom_site_thermal_displace_type
_atom_site_fract_x
_atom_site_fract_y
_atom_site_fract_z
_atom_site_occupancy
_atom_site_U_iso_or_equiv
_atom_site_calc_flag
_atom_site_refinement_flags
Pt1 Pt Uani 0.17780 0.09235 0.03288(5) 1.000 0.0309(1) . .
Cl1 Cl Uani 0.17151(4) 0.02049(3) -0.0114(2) 1.000 0.0552(5) . .
P1 P Uani 0.24276(3) 0.08653(3) -0.16479(16) 1.000 0.0348(3) . .
P2 P Uani 0.18303(4) 0.15968(3) 0.0686(2) 1.000 0.0391(4) . .
P3 P Uani 0.11122(3) 0.08722(4) 0.22153(18) 1.000 0.0415(4) . .
O1 O Uani 0.26990(8) 0.12628(8) -0.2031(6) 1.000 0.0539(10) . .
O2 O Uani 0.22429(9) 0.18014(9) -0.0430(5) 1.000 0.0591(11) . .
O3 O Uani 0.09339(10) 0.12806(10) 0.3305(7) 1.000 0.0740(14) . .
C1 C Uani 0.27956(14) 0.05093(15) -0.0354(8) 1.000 0.0633(18) . .
C2 C Uani 0.23416(14) 0.06515(14) -0.4351(7) 1.000 0.0567(17) . .
C3 C Uani 0.18580(17) 0.17671(16) 0.3511(8) 1.000 0.066(2) . .
C4 C Uani 0.13686(15) 0.18657(15) -0.0472(8) 1.000 0.0637(17) . .
C5 C Uani 0.11233(16) 0.05066(17) 0.4441(8) 1.000 0.073(2) . .
C6 C Uani 0.06796(13) 0.06942(18) 0.0438(9) 1.000 0.076(2) . .
o4 O Uani 0.0000(5) 0.0000(7) 0.4472(9) 1.000 0.120(3) . .
H1 H Uiso 0.30357 0.04514 -0.13367 1.000 0.0949 . .
H1' H Uiso 0.26404 0.02618 -0.00279 1.000 0.0949 . .
H1" H Uiso 0.29074 0.06246 0.09936 1.000 0.0949 . .
H2 H Uiso 0.21942 0.08470 -0.52715 1.000 0.0846 . .
H2' H Uiso 0.21643 0.04105 -0.42290 1.000 0.0846 . .
H2" H Uiso 0.26202 0.05828 -0.49982 1.000 0.0846 . .
H3 H Uiso 0.20920 0.16272 0.42592 1.000 0.0980 . .
H3' H Uiso 0.15843 0.17099 0.42386 1.000 0.0980 . .
H3" H Uiso 0.19126 0.20552 0.35426 1.000 0.0980 . .
H4 H Uiso 0.14217 0.21537 -0.03970 1.000 0.0953 . .
H4' H Uiso 0.11080 0.18007 0.03525 1.000 0.0953 . .
H4" H Uiso 0.13299 0.17861 -0.19880 1.000 0.0953 . .
H5 H Uiso 0.08283 0.04517 0.49226 1.000 0.1104 . .
H5' H Uiso 0.12906 0.06148 0.56540 1.000 0.1104 . .
H5" H Uiso 0.12569 0.02587 0.39331 1.000 0.1104 . .
H6 H Uiso 0.04178 0.06508 0.12937 1.000 0.1133 . .
H6' H Uiso 0.07670 0.04427 -0.02439 1.000 0.1133 . .
H6" H Uiso 0.06227 0.08939 -0.06874 1.000 0.1133 . .
H12 H Uiso 0.23986 0.16248 -0.09833 1.000 0.0885 . .
H13 H Uiso 0.07010 0.12345 0.39415 1.000 0.1110 . .

loop_
_geom_bond_atom_site_label_1
_geom_bond_atom_site_label_2
_geom_bond_distance
_geom_bond_site_symmetry_1
_geom_bond_site_symmetry_2
_geom_bond_publ_flag
Pt1 Cl1 2.3812(10) . . yes
Pt1 P1 2.3162(10) . . yes
Pt1 P2 2.2259(10) . . yes
Pt1 P3 2.3295(10) . . yes
P1 O1 1.561(3) . . yes
P1 C1 1.797(5) . . yes
P1 C2 1.797(4) . . yes
P2 O2 1.575(3) . . yes
P2 C3 1.798(5) . . yes
P2 C4 1.800(5) . . yes
P3 O3 1.589(4) . . yes
P3 C5 1.803(5) . . yes
P3 C6 1.796(5) . . yes
O2 H12 0.8197 . . no
O3 H13 0.8200 . . no
C1 H1 0.9600 . . no
C1 H1' 0.9599 . . no
C1 H1" 0.9601 . . no
C2 H2 0.9602 . . no
C2 H2' 0.9600 . . no
C2 H2" 0.9599 . . no
C3 H3 0.9599 . . no
C3 H3' 0.9598 . . no
C3 H3" 0.9602 . . no
C4 H4 0.9599 . . no
C4 H4' 0.9600 . . no
C4 H4" 0.9597 . . no
C5 H5 0.9601 . . no
C5 H5' 0.9602 . . no
C5 H5" 0.9598 . . no
C6 H6 0.9599 . . no
C6 H6' 0.9600 . . no
C6 H6" 0.9601 . . no
